data_1560046
loop_
_publ_author_name
'Rajkumar, Madhu'
'Desiraju, Gautam R.'

_publ_section_title
;
 Quaternary and quinary molecular solids based on structural inequivalence
 and combinatorial approaches: 2-nitroresorcinol and
 4,6-dichlororesorcinol
;
_journal_issue 2
_journal_name_full IUCrJ
_journal_page_first 178
_journal_page_last 185
_journal_paper_doi 10.1107/S2052252520016589
_journal_volume 8
_journal_year 2021
_chemical_formula_sum 'C26 H21 N5 O4'
_chemical_formula_weight 467.48
_space_group_crystal_system triclinic
_space_group_IT_number 2
_space_group_name_Hall '-P 1'
_space_group_name_H-M_alt 'P -1'
_atom_sites_solution_hydrogens geom
_audit_creation_method SHELXL-2018/3
_cell_angle_alpha 105.915(7)
_cell_angle_beta 102.665(7)
_cell_angle_gamma 91.242(6)
_cell_formula_units_Z 2
_cell_length_a 7.3217(8)
_cell_length_b 11.6513(13)
_cell_length_c 13.9987(16)
_cell_measurement_reflns_used 10398
_cell_measurement_temperature 150(2)
_cell_measurement_theta_max 27.6
_cell_measurement_theta_min 3.1
_cell_volume 1116.2(2)
_computing_structure_refinement 'SHELXL-2018/3 (Sheldrick, 2018)'
_diffrn_ambient_temperature 150(2)
_diffrn_measured_fraction_theta_full 0.999
_diffrn_measured_fraction_theta_max 0.998
_diffrn_measurement_device_type 'Rigaku Mercury375R (2x2 bin mode)'
_diffrn_measurement_method 'profile data from \w-scans'
_diffrn_radiation_type MoK\a
_diffrn_radiation_wavelength 0.71073
_diffrn_reflns_av_R_equivalents 0.0232
_diffrn_reflns_av_unetI/netI 0.0327
_diffrn_reflns_Laue_measured_fraction_full 0.999
_diffrn_reflns_Laue_measured_fraction_max 0.998
_diffrn_reflns_limit_h_max 9
_diffrn_reflns_limit_h_min -9
_diffrn_reflns_limit_k_max 15
_diffrn_reflns_limit_k_min -15
_diffrn_reflns_limit_l_max 18
_diffrn_reflns_limit_l_min -18
_diffrn_reflns_number 11717
_diffrn_reflns_point_group_measured_fraction_full 0.999
_diffrn_reflns_point_group_measured_fraction_max 0.998
_diffrn_reflns_theta_full 25.242
_diffrn_reflns_theta_max 27.482
_diffrn_reflns_theta_min 3.113
_diffrn_source 'Sealed Tube'
_exptl_absorpt_coefficient_mu 0.097
_exptl_absorpt_correction_T_max 1.000
_exptl_absorpt_correction_T_min 0.888
_exptl_absorpt_correction_type multi-scan
_exptl_absorpt_process_details 'Jacobson, R. (1998) Private communication'
_exptl_crystal_colour Yellow
_exptl_crystal_density_diffrn 1.391
_exptl_crystal_description Block
_exptl_crystal_F_000 488
_exptl_crystal_size_max 0.200
_exptl_crystal_size_mid 0.200
_exptl_crystal_size_min 0.200
_refine_diff_density_max 0.249
_refine_diff_density_min -0.233
_refine_diff_density_rms 0.047
_refine_ls_extinction_method none
_refine_ls_goodness_of_fit_ref 1.045
_refine_ls_hydrogen_treatment constr
_refine_ls_matrix_type full
_refine_ls_number_parameters 318
_refine_ls_number_reflns 5120
_refine_ls_number_restraints 0
_refine_ls_restrained_S_all 1.045
_refine_ls_R_factor_all 0.0519
_refine_ls_R_factor_gt 0.0397
_refine_ls_shift/su_max 0.000
_refine_ls_shift/su_mean 0.000
_refine_ls_structure_factor_coef Fsqd
_refine_ls_weighting_details 'w=1/[\s^2^(Fo^2^)+(0.0504P)^2^+0.2648P] where P=(Fo^2^+2Fc^2^)/3'
_refine_ls_weighting_scheme calc
_refine_ls_wR_factor_gt 0.0945
_refine_ls_wR_factor_ref 0.1041
_reflns_Friedel_coverage 0.000
_reflns_number_gt 4075
_reflns_number_total 5120
_reflns_threshold_expression 'I > 2\s(I)'
_cod_data_source_file yc5029.cif
_cod_data_source_block 6NRES-33BP
_cod_depositor_comments
;
The following automatic conversions were performed:

data item '_exptl_absorpt_correction_type' value 'Multi-scan' was
changed to 'multi-scan' in accordance with the
/home/data/users/saulius/crontab/automatic-downloads/rss-feeds/IUCr/lib/dictionaries/cif_core.dic
dictionary named 'cif_core.dic' version 2.4.2 last updated on
2011-04-26.

Automatic conversion script
Id: cif_fix_values 7556 2019-12-06 15:28:31Z antanas 

 Adding full bibliography for 1560041--1560072.cif.
;
_cod_database_code 1560046
_shelx_shelxl_version_number 2018/3
_shelx_space_group_comment
;
The symmetry employed for this shelxl refinement is uniquely defined
by the following loop, which should always be used as a source of
symmetry information in preference to the above space-group names.
They are only intended as comments.
;
_shelx_estimated_absorpt_t_min 0.981
_shelx_estimated_absorpt_t_max 0.981

loop_
_space_group_symop_operation_xyz
'x, y, z'
'-x, -y, -z'

loop_
_atom_site_label
_atom_site_type_symbol
_atom_site_fract_x
_atom_site_fract_y
_atom_site_fract_z
_atom_site_U_iso_or_equiv
_atom_site_adp_type
_atom_site_occupancy
_atom_site_site_symmetry_order
_atom_site_calc_flag
_atom_site_refinement_flags_posn
_atom_site_refinement_flags_adp
_atom_site_refinement_flags_occupancy
_atom_site_disorder_assembly
_atom_site_disorder_group
O2 O 0.62535(13) -0.01397(8) 0.37342(7) 0.0223(2) Uani 1 1 d . . . . .
H2 H 0.641170 0.054860 0.370726 0.033 Uiso 1 1 calc R U . . .
O1 O 0.93638(13) -0.34882(8) 0.41651(7) 0.0224(2) Uani 1 1 d . . . . .
H1 H 1.020157 -0.388530 0.398165 0.034 Uiso 1 1 calc R U . . .
O4 O 0.51596(14) -0.30008(10) 0.32253(8) 0.0337(3) Uani 1 1 d . . . . .
O3 O 0.58962(15) -0.22002(11) 0.48531(8) 0.0372(3) Uani 1 1 d . . . . .
N2 N 0.65425(16) 0.19231(10) 0.32435(9) 0.0227(3) Uani 1 1 d . . . . .
N1 N 0.62009(15) -0.23644(10) 0.40083(8) 0.0187(2) Uani 1 1 d . . . . .
N3 N 0.77484(17) 0.01404(11) -0.07001(9) 0.0284(3) Uani 1 1 d . . . . .
N4 N 0.15102(16) 0.48877(10) 0.33818(8) 0.0217(2) Uani 1 1 d . . . . .
C7 C 0.65747(19) 0.31084(12) 0.36573(10) 0.0224(3) Uani 1 1 d . . . . .
H7 H 0.652692 0.339692 0.433927 0.027 Uiso 1 1 calc R U . . .
N5 N 0.26793(17) 0.47096(11) -0.05175(9) 0.0262(3) Uani 1 1 d . . . . .
C2 C 0.95337(18) -0.24026(11) 0.40054(9) 0.0169(3) Uani 1 1 d . . . . .
C5 C 0.95771(19) -0.01179(12) 0.37179(9) 0.0198(3) Uani 1 1 d . . . . .
H5 H 0.961842 0.063836 0.361827 0.024 Uiso 1 1 calc R U . . .
C8 C 0.66768(19) 0.39178(12) 0.31041(10) 0.0225(3) Uani 1 1 d . . . . .
H8 H 0.668643 0.473514 0.340960 0.027 Uiso 1 1 calc R U . . .
C25 C 0.2032(2) 0.37109(13) -0.12776(10) 0.0255(3) Uani 1 1 d . . . . .
H25 H 0.209181 0.370682 -0.193531 0.031 Uiso 1 1 calc R U . . .
C6 C 0.78975(18) -0.06454(12) 0.37842(9) 0.0175(3) Uani 1 1 d . . . . .
C3 C 1.11915(18) -0.18578(12) 0.39408(10) 0.0208(3) Uani 1 1 d . . . . .
H3 H 1.228918 -0.224685 0.399055 0.025 Uiso 1 1 calc R U . . .
C17 C 0.16363(19) 0.38823(13) 0.36748(10) 0.0230(3) Uani 1 1 d . . . . .
H17 H 0.158415 0.392356 0.434112 0.028 Uiso 1 1 calc R U . . .
C22 C 0.18462(18) 0.37099(12) 0.06467(9) 0.0184(3) Uani 1 1 d . . . . .
C23 C 0.11819(19) 0.26859(13) -0.01687(10) 0.0235(3) Uani 1 1 d . . . . .
H23 H 0.067616 0.200779 -0.005805 0.028 Uiso 1 1 calc R U . . .
C18 C 0.18402(19) 0.27911(12) 0.30256(10) 0.0226(3) Uani 1 1 d . . . . .
H18 H 0.193401 0.211312 0.325595 0.027 Uiso 1 1 calc R U . . .
C20 C 0.17866(17) 0.37416(12) 0.17056(9) 0.0170(3) Uani 1 1 d . . . . .
C12 C 0.68266(18) 0.17468(12) 0.05662(10) 0.0189(3) Uani 1 1 d . . . . .
C14 C 0.60805(19) 0.22874(13) -0.01910(10) 0.0228(3) Uani 1 1 d . . . . .
H14 H 0.553323 0.300652 -0.002637 0.027 Uiso 1 1 calc R U . . .
C1 C 0.79311(17) -0.17821(11) 0.39235(9) 0.0156(3) Uani 1 1 d . . . . .
C21 C 0.15935(18) 0.48038(12) 0.24181(10) 0.0197(3) Uani 1 1 d . . . . .
H21 H 0.151736 0.549902 0.221242 0.024 Uiso 1 1 calc R U . . .
C10 C 0.67462(17) 0.22681(12) 0.16446(10) 0.0184(3) Uani 1 1 d . . . . .
C19 C 0.19042(18) 0.27104(12) 0.20308(10) 0.0200(3) Uani 1 1 d . . . . .
H19 H 0.202443 0.197684 0.158289 0.024 Uiso 1 1 calc R U . . .
C16 C 0.6994(2) 0.06804(13) -0.14041(11) 0.0280(3) Uani 1 1 d . . . . .
H16 H 0.703288 0.031777 -0.207885 0.034 Uiso 1 1 calc R U . . .
C11 C 0.66194(18) 0.15294(12) 0.22636(10) 0.0207(3) Uani 1 1 d . . . . .
H11 H 0.658610 0.070671 0.197519 0.025 Uiso 1 1 calc R U . . .
C26 C 0.25837(19) 0.46885(12) 0.04215(10) 0.0229(3) Uani 1 1 d . . . . .
H26 H 0.304092 0.537377 0.095948 0.027 Uiso 1 1 calc R U . . .
C4 C 1.11832(18) -0.07265(13) 0.38011(9) 0.0214(3) Uani 1 1 d . . . . .
H4 H 1.229586 -0.036173 0.376162 0.026 Uiso 1 1 calc R U . . .
C15 C 0.6164(2) 0.17415(14) -0.11897(11) 0.0277(3) Uani 1 1 d . . . . .
H15 H 0.566857 0.208459 -0.170666 0.033 Uiso 1 1 calc R U . . .
C9 C 0.67644(18) 0.34953(12) 0.20903(10) 0.0207(3) Uani 1 1 d . . . . .
H9 H 0.683489 0.402817 0.170933 0.025 Uiso 1 1 calc R U . . .
C24 C 0.1283(2) 0.26893(13) -0.11444(10) 0.0263(3) Uani 1 1 d . . . . .
H24 H 0.085367 0.201493 -0.169766 0.032 Uiso 1 1 calc R U . . .
C13 C 0.7658(2) 0.06833(12) 0.02637(11) 0.0241(3) Uani 1 1 d . . . . .
H13 H 0.818620 0.032535 0.076518 0.029 Uiso 1 1 calc R U . . .

loop_
_atom_site_aniso_label
_atom_site_aniso_U_11
_atom_site_aniso_U_22
_atom_site_aniso_U_33
_atom_site_aniso_U_23
_atom_site_aniso_U_13
_atom_site_aniso_U_12
O2 0.0210(5) 0.0210(5) 0.0294(5) 0.0135(4) 0.0066(4) 0.0051(4)
O1 0.0235(5) 0.0202(5) 0.0288(5) 0.0100(4) 0.0127(4) 0.0089(4)
O4 0.0251(5) 0.0351(6) 0.0335(6) -0.0001(5) 0.0057(5) -0.0103(5)
O3 0.0282(6) 0.0646(8) 0.0261(5) 0.0213(5) 0.0114(4) -0.0016(5)
N2 0.0242(6) 0.0224(6) 0.0251(6) 0.0115(5) 0.0069(5) 0.0034(5)
N1 0.0168(5) 0.0199(6) 0.0232(6) 0.0110(5) 0.0062(4) 0.0045(4)
N3 0.0301(7) 0.0244(7) 0.0273(6) 0.0011(5) 0.0078(5) 0.0022(5)
N4 0.0238(6) 0.0228(6) 0.0205(6) 0.0066(5) 0.0084(5) 0.0059(5)
C7 0.0213(7) 0.0251(7) 0.0207(6) 0.0065(6) 0.0047(5) 0.0013(6)
N5 0.0334(7) 0.0274(7) 0.0207(6) 0.0104(5) 0.0077(5) 0.0017(5)
C2 0.0197(6) 0.0176(6) 0.0123(6) 0.0023(5) 0.0039(5) 0.0018(5)
C5 0.0245(7) 0.0184(7) 0.0164(6) 0.0054(5) 0.0049(5) -0.0028(5)
C8 0.0238(7) 0.0172(7) 0.0252(7) 0.0046(5) 0.0050(5) -0.0003(5)
C25 0.0283(7) 0.0328(8) 0.0171(6) 0.0092(6) 0.0062(6) 0.0049(6)
C6 0.0183(6) 0.0203(7) 0.0140(6) 0.0055(5) 0.0035(5) 0.0022(5)
C3 0.0167(6) 0.0275(7) 0.0180(6) 0.0050(5) 0.0058(5) 0.0042(5)
C17 0.0232(7) 0.0303(8) 0.0202(6) 0.0118(6) 0.0084(5) 0.0064(6)
C22 0.0165(6) 0.0207(7) 0.0186(6) 0.0060(5) 0.0049(5) 0.0039(5)
C23 0.0239(7) 0.0228(7) 0.0235(7) 0.0061(6) 0.0058(5) -0.0022(6)
C18 0.0234(7) 0.0221(7) 0.0271(7) 0.0134(6) 0.0074(6) 0.0044(5)
C20 0.0139(6) 0.0192(7) 0.0189(6) 0.0062(5) 0.0048(5) 0.0013(5)
C12 0.0158(6) 0.0188(7) 0.0226(6) 0.0072(5) 0.0041(5) -0.0006(5)
C14 0.0227(7) 0.0220(7) 0.0244(7) 0.0084(6) 0.0048(5) 0.0027(5)
C1 0.0151(6) 0.0183(6) 0.0129(6) 0.0039(5) 0.0033(5) -0.0013(5)
C21 0.0203(6) 0.0189(7) 0.0218(6) 0.0075(5) 0.0068(5) 0.0044(5)
C10 0.0137(6) 0.0197(7) 0.0229(7) 0.0084(5) 0.0038(5) 0.0015(5)
C19 0.0192(6) 0.0166(7) 0.0233(7) 0.0040(5) 0.0053(5) 0.0020(5)
C16 0.0292(8) 0.0298(8) 0.0207(7) 0.0004(6) 0.0063(6) -0.0043(6)
C11 0.0214(7) 0.0168(7) 0.0255(7) 0.0081(5) 0.0059(5) 0.0028(5)
C26 0.0283(7) 0.0203(7) 0.0192(6) 0.0048(5) 0.0050(5) -0.0001(6)
C4 0.0188(6) 0.0287(7) 0.0156(6) 0.0041(5) 0.0051(5) -0.0046(5)
C15 0.0279(7) 0.0325(8) 0.0227(7) 0.0104(6) 0.0027(6) -0.0003(6)
C9 0.0190(6) 0.0200(7) 0.0256(7) 0.0111(5) 0.0047(5) 0.0010(5)
C24 0.0272(7) 0.0281(8) 0.0179(6) 0.0000(6) 0.0023(6) -0.0026(6)
C13 0.0252(7) 0.0216(7) 0.0249(7) 0.0061(6) 0.0048(6) 0.0021(6)

loop_
_atom_type_symbol
_atom_type_description
_atom_type_scat_dispersion_real
_atom_type_scat_dispersion_imag
_atom_type_scat_source
C C 0.0033 0.0016 'International Tables Vol C Tables 4.2.6.8 and 6.1.1.4'
H H 0.0000 0.0000 'International Tables Vol C Tables 4.2.6.8 and 6.1.1.4'
N N 0.0061 0.0033 'International Tables Vol C Tables 4.2.6.8 and 6.1.1.4'
O O 0.0106 0.0060 'International Tables Vol C Tables 4.2.6.8 and 6.1.1.4'

loop_
_geom_angle_atom_site_label_1
_geom_angle_atom_site_label_2
_geom_angle_atom_site_label_3
_geom_angle
_geom_angle_site_symmetry_1
_geom_angle_site_symmetry_3
_geom_angle_publ_flag
C11 N2 C7 117.82(11) . . ?
O3 N1 O4 123.75(12) . . ?
O3 N1 C1 118.21(11) . . ?
O4 N1 C1 118.02(10) . . ?
C16 N3 C13 116.48(12) . . ?
C21 N4 C17 117.55(11) . . ?
N2 C7 C8 122.26(13) . . ?
C25 N5 C26 116.79(12) . . ?
O1 C2 C3 124.80(12) . . ?
O1 C2 C1 117.02(11) . . ?
C3 C2 C1 118.17(12) . . ?
C4 C5 C6 119.68(12) . . ?
C7 C8 C9 119.20(13) . . ?
N5 C25 C24 123.86(12) . . ?
O2 C6 C1 117.43(11) . . ?
O2 C6 C5 125.41(12) . . ?
C1 C6 C5 117.15(12) . . ?
C4 C3 C2 118.95(12) . . ?
N4 C17 C18 122.47(12) . . ?
C26 C22 C23 117.01(12) . . ?
C26 C22 C20 121.78(12) . . ?
C23 C22 C20 121.20(12) . . ?
C24 C23 C22 119.35(13) . . ?
C17 C18 C19 119.59(12) . . ?
C21 C20 C19 117.00(12) . . ?
C21 C20 C22 121.34(12) . . ?
C19 C20 C22 121.66(12) . . ?
C13 C12 C14 117.02(12) . . ?
C13 C12 C10 120.95(12) . . ?
C14 C12 C10 122.03(12) . . ?
C15 C14 C12 119.25(13) . . ?
C6 C1 C2 123.66(12) . . ?
C6 C1 N1 118.95(11) . . ?
C2 C1 N1 117.38(11) . . ?
N4 C21 C20 124.14(12) . . ?
C9 C10 C11 116.65(12) . . ?
C9 C10 C12 122.89(12) . . ?
C11 C10 C12 120.45(12) . . ?
C18 C19 C20 119.24(12) . . ?
N3 C16 C15 123.93(13) . . ?
N2 C11 C10 124.43(12) . . ?
N5 C26 C22 124.39(13) . . ?
C3 C4 C5 122.39(12) . . ?
C16 C15 C14 118.77(13) . . ?
C8 C9 C10 119.64(12) . . ?
C25 C24 C23 118.59(13) . . ?
N3 C13 C12 124.55(13) . . ?

loop_
_geom_bond_atom_site_label_1
_geom_bond_atom_site_label_2
_geom_bond_distance
_geom_bond_site_symmetry_2
_geom_bond_publ_flag
O2 C6 1.3481(15) . ?
O1 C2 1.3512(15) . ?
O4 N1 1.2231(15) . ?
O3 N1 1.2159(14) . ?
N2 C11 1.3361(17) . ?
N2 C7 1.3406(18) . ?
N1 C1 1.4669(16) . ?
N3 C16 1.3373(19) . ?
N3 C13 1.3408(18) . ?
N4 C21 1.3405(16) . ?
N4 C17 1.3419(17) . ?
C7 C8 1.3847(19) . ?
N5 C25 1.3367(19) . ?
N5 C26 1.3383(17) . ?
C2 C3 1.3895(18) . ?
C2 C1 1.3913(17) . ?
C5 C4 1.3859(19) . ?
C5 C6 1.3954(18) . ?
C8 C9 1.3851(19) . ?
C25 C24 1.375(2) . ?
C6 C1 1.3905(18) . ?
C3 C4 1.384(2) . ?
C17 C18 1.378(2) . ?
C22 C26 1.3914(19) . ?
C22 C23 1.3955(19) . ?
C22 C20 1.4829(17) . ?
C23 C24 1.3850(19) . ?
C18 C19 1.3811(18) . ?
C20 C21 1.3925(18) . ?
C20 C19 1.3949(18) . ?
C12 C13 1.3940(19) . ?
C12 C14 1.3949(18) . ?
C12 C10 1.4796(18) . ?
C14 C15 1.384(2) . ?
C10 C9 1.3929(19) . ?
C10 C11 1.3932(18) . ?
C16 C15 1.377(2) . ?
